data_4027550
loop_
_publ_author_name
'Watcharaporn Thaharn'
'Teerawut Bootwicha'
'Darunee Soorukram'
'Chutima Kuhakarn'
'Samran Prabpai'
'Palangpon Kongsaeree'
'Patoomratana Tuchinda'
'Vichai Reutrakul'
'Manat Pohmakotr'

_publ_contact_author_address
;Department of Chemistry, Faculty of Science
Mahidol University
Rama VI, Bangkok 10400, Thailand
;
_publ_contact_author_email palangpon@gmail.com
_publ_contact_author_fax +662-354-7151
_publ_contact_author_name ' Palangpon Kongsaeree'
_publ_contact_author_phone ' +662-201-5190'
_publ_section_title
;
 Asymmetric Synthesis of gem-Difluoromethylenated Dihydroxypyrrolizidines
 and Indolizidines
;
_journal_name_full 'Journal of Organic Chemistry'
_journal_page_first 8465
_journal_page_last 8479
_journal_paper_doi 10.1021/jo301327s
_journal_volume 77
_journal_year 2012
_chemical_absolute_configuration unk
_chemical_compound_source Synthesis
_chemical_formula_moiety 'C13 H23 F2 N O2'
_chemical_formula_sum 'C13 H23 F2 N O2'
_chemical_formula_weight 263.328
_space_group_IT_number 19
_symmetry_cell_setting orthorhombic
_symmetry_Int_Tables_number 19
_symmetry_space_group_name_Hall 'P 2ac 2ab'
_symmetry_space_group_name_H-M 'P 21 21 21'
_atom_sites_solution_hydrogens geom
_atom_sites_solution_primary direct
_atom_sites_solution_secondary difmap
_cell_angle_alpha 90.00
_cell_angle_beta 90.00
_cell_angle_gamma 90.00
_cell_formula_units_Z 4
_cell_length_a 6.4369(2)
_cell_length_b 10.2183(2)
_cell_length_c 21.4391(7)
_cell_measurement_reflns_used 1609
_cell_measurement_temperature 298
_cell_measurement_theta_max 26.373
_cell_measurement_theta_min 0.998
_cell_volume 1410.14(7)
_computing_cell_refinement 'HKL Scalepack (Otwinowski & Minor 1997)'
_computing_data_collection KappaCCD
_computing_data_reduction 'Denzo and Scalepak (Otwinowski & Minor, 1997)'
_computing_structure_refinement 'SHELXL-97 (Sheldrick, 1997)'
_computing_structure_solution 'SIR97(Cascarano al.,Acta Cryst.,1996,A52,C-79)'
_diffrn_ambient_temperature 298(2)
_diffrn_measured_fraction_theta_full 0.957
_diffrn_measured_fraction_theta_max 0.957
_diffrn_measurement_device KappaCCD
_diffrn_measurement_method CCD
_diffrn_orient_matrix_type X=UH
_diffrn_orient_matrix_UB_11 0.13522
_diffrn_orient_matrix_UB_12 -0.02576
_diffrn_orient_matrix_UB_13 0.07203
_diffrn_orient_matrix_UB_21 0.04075
_diffrn_orient_matrix_UB_22 0.07343
_diffrn_orient_matrix_UB_23 -0.05025
_diffrn_orient_matrix_UB_31 -0.01226
_diffrn_orient_matrix_UB_32 0.02985
_diffrn_orient_matrix_UB_33 0.03368
_diffrn_radiation_probe x-ray
_diffrn_radiation_type ' MoK\a'
_diffrn_radiation_wavelength_id all
_diffrn_reflns_limit_h_max 8
_diffrn_reflns_limit_h_min -8
_diffrn_reflns_limit_k_max 12
_diffrn_reflns_limit_k_min -12
_diffrn_reflns_limit_l_max 26
_diffrn_reflns_limit_l_min -26
_diffrn_reflns_number 12913
_diffrn_reflns_theta_full 26.39
_diffrn_reflns_theta_max 26.39
_diffrn_reflns_theta_min 1.90
_diffrn_source 'fine-focus sealed tube'
_exptl_absorpt_coefficient_mu 0.100
_exptl_absorpt_correction_type none
_exptl_crystal_colour Colourless
_exptl_crystal_density_diffrn 1.240
_exptl_crystal_description Plate
_exptl_crystal_F_000 568
_exptl_crystal_size_max 0.20
_exptl_crystal_size_mid 0.10
_exptl_crystal_size_min 0.10
_refine_diff_density_max 0.208
_refine_diff_density_min -0.219
_refine_diff_density_rms 0.028
_refine_ls_abs_structure_details 'Flack H D (1983), Acta Cryst. A39, 876-881'
_refine_ls_abs_structure_Flack -0.1(9)
_refine_ls_extinction_coef 0.05(4)
_refine_ls_extinction_expression Fc^*^=kFc[1+0.001xFc^2^\l^3^/sin(2\q)]^-1/4^
_refine_ls_extinction_method SHELXL
_refine_ls_goodness_of_fit_ref 1.054
_refine_ls_hydrogen_treatment refxyz
_refine_ls_matrix_type full
_refine_ls_number_parameters 164
_refine_ls_number_reflns 2764
_refine_ls_number_restraints 0
_refine_ls_restrained_S_all 1.054
_refine_ls_R_factor_all 0.0509
_refine_ls_R_factor_gt 0.0449
_refine_ls_shift/su_max 0.000
_refine_ls_shift/su_mean 0.000
_refine_ls_structure_factor_coef Fsqd
_refine_ls_weighting_details 'calc w=1/[\s^2^(Fo^2^)+(0.0847P)^2^+0.1241P] where P=(Fo^2^+2Fc^2^)/3'
_refine_ls_weighting_scheme calc
_refine_ls_wR_factor_gt 0.1229
_refine_ls_wR_factor_ref 0.1292
_reflns_number_gt 2510
_reflns_number_total 2764
_reflns_threshold_expression >2sigma(I)
_cod_data_source_file jo301327s_si_001_4.cif
_cod_data_source_block 28b
_cod_database_code 4027550

loop_
_symmetry_equiv_pos_as_xyz
+X,+Y,+Z
'-X+ 1/2,-Y,+Z+ 1/2'
'+X+ 1/2,-Y+ 1/2,-Z'
'-X,+Y+ 1/2,-Z+ 1/2'

loop_
_atom_site_label
_atom_site_type_symbol
_atom_site_fract_x
_atom_site_fract_y
_atom_site_fract_z
_atom_site_U_iso_or_equiv
_atom_site_adp_type
_atom_site_occupancy
_atom_site_symmetry_multiplicity
_atom_site_calc_flag
_atom_site_refinement_flags
N4 N 0.7596(2) 0.12170(11) 0.77668(7) 0.0418(3) Uani 1 1 d .
C1 C 0.9513(2) 0.31543(15) 0.76013(8) 0.0447(4) Uani 1 1 d .
H1 H 1.0979 0.2983 0.7617 0.054 Uiso 1 1 d R
O2A O 1.0137(2) 0.20003(12) 0.66135(6) 0.0586(4) Uani 1 1 d .
H2A H 0.9764 0.1989 0.6248 0.070 Uiso 1 1 d R
O1A O 0.9160(2) 0.45159(11) 0.77002(6) 0.0585(4) Uani 1 1 d .
H1A H 1.0059 0.4940 0.7520 0.070 Uiso 1 1 d R
C3 C 0.6793(3) 0.17791(14) 0.71760(8) 0.0445(4) Uani 1 1 d .
H3 H 0.5597 0.2316 0.7253 0.053 Uiso 1 1 d R
F8A F 1.11967(19) 0.12787(15) 0.85263(6) 0.0758(4) Uani 1 1 d .
C8A C 0.8327(2) 0.23876(14) 0.80987(8) 0.0416(4) Uani 1 1 d .
H8A H 0.7187 0.2910 0.8245 0.050 Uiso 1 1 d R
F8B F 1.0162(2) 0.30763(14) 0.89854(6) 0.0782(4) Uani 1 1 d .
C2 C 0.8618(3) 0.26536(15) 0.69804(8) 0.0450(4) Uani 1 1 d .
H2 H 0.8061 0.3380 0.6751 0.054 Uiso 1 1 d R
C8 C 0.9435(3) 0.19788(18) 0.86836(9) 0.0536(5) Uani 1 1 d .
C9 C 0.6060(3) 0.07836(17) 0.66999(9) 0.0531(5) Uani 1 1 d .
H9A H 0.7207 0.0238 0.6580 0.064 Uiso 1 1 d R
H9B H 0.4983 0.0252 0.6878 0.064 Uiso 1 1 d R
C6 C 0.7172(4) 0.00269(17) 0.87410(10) 0.0628(6) Uani 1 1 d .
H6A H 0.6174 -0.0408 0.9001 0.075 Uiso 1 1 d R
H6B H 0.8264 -0.0573 0.8634 0.075 Uiso 1 1 d R
C5 C 0.6113(3) 0.04915(17) 0.81461(9) 0.0546(5) Uani 1 1 d .
H5A H 0.4969 0.1050 0.8255 0.066 Uiso 1 1 d R
H5B H 0.5609 -0.0247 0.7914 0.066 Uiso 1 1 d R
C7 C 0.8150(4) 0.11441(19) 0.91185(9) 0.0605(5) Uani 1 1 d .
H7 H 0.9049 0.0788 0.9433 0.073 Uiso 1 1 d R
C10 C 0.5209(3) 0.1440(2) 0.61152(10) 0.0594(5) Uani 1 1 d .
H10A H 0.4165 0.2063 0.6234 0.071 Uiso 1 1 d R
H10B H 0.6316 0.1883 0.5902 0.071 Uiso 1 1 d R
C11 C 0.4217(4) 0.0500(2) 0.56669(12) 0.0737(6) Uani 1 1 d .
H11A H 0.5271 -0.0076 0.5508 0.088 Uiso 1 1 d R
H11B H 0.3179 -0.0003 0.5881 0.088 Uiso 1 1 d R
C13 C 0.6506(5) 0.1929(2) 0.94696(11) 0.0760(7) Uani 1 1 d .
H13A H 0.5709 0.1364 0.9736 0.091 Uiso 1 1 d R
H13B H 0.5599 0.2346 0.9175 0.091 Uiso 1 1 d R
H13C H 0.7186 0.2584 0.9717 0.091 Uiso 1 1 d R
C12 C 0.3235(6) 0.1154(3) 0.51100(15) 0.0994(9) Uani 1 1 d .
H12A H 0.2642 0.0505 0.4839 0.119 Uiso 1 1 d R
H12B H 0.4251 0.1653 0.4884 0.119 Uiso 1 1 d R
H12C H 0.2159 0.1726 0.5257 0.119 Uiso 1 1 d R

loop_
_atom_site_aniso_label
_atom_site_aniso_U_11
_atom_site_aniso_U_22
_atom_site_aniso_U_33
_atom_site_aniso_U_23
_atom_site_aniso_U_13
_atom_site_aniso_U_12
N4 0.0455(7) 0.0328(6) 0.0470(7) -0.0002(5) 0.0075(6) -0.0025(5)
C1 0.0436(8) 0.0389(8) 0.0516(9) -0.0021(6) 0.0094(7) -0.0048(6)
O2A 0.0678(8) 0.0554(7) 0.0526(7) -0.0043(6) 0.0219(6) -0.0026(6)
O1A 0.0735(9) 0.0365(6) 0.0655(8) -0.0046(5) 0.0204(7) -0.0138(6)
C3 0.0457(8) 0.0361(7) 0.0518(9) -0.0011(6) 0.0027(7) 0.0004(6)
F8A 0.0541(7) 0.0999(9) 0.0735(8) 0.0120(7) 0.0023(6) 0.0214(7)
C8A 0.0435(8) 0.0351(7) 0.0461(9) -0.0025(6) 0.0066(7) 0.0003(6)
F8B 0.0930(10) 0.0845(9) 0.0572(7) -0.0084(6) -0.0084(7) -0.0241(8)
C2 0.0510(9) 0.0357(7) 0.0481(9) 0.0018(6) 0.0080(7) -0.0004(6)
C8 0.0530(10) 0.0565(10) 0.0513(10) -0.0013(8) -0.0001(8) 0.0021(8)
C9 0.0586(10) 0.0442(8) 0.0566(10) -0.0048(7) -0.0034(8) -0.0036(7)
C6 0.0876(14) 0.0407(8) 0.0602(11) 0.0084(8) 0.0244(10) 0.0032(9)
C5 0.0609(10) 0.0423(8) 0.0607(10) -0.0032(7) 0.0187(9) -0.0126(8)
C7 0.0786(13) 0.0555(10) 0.0474(10) 0.0069(8) 0.0066(9) 0.0093(10)
C10 0.0609(11) 0.0513(10) 0.0659(12) -0.0043(8) -0.0067(9) -0.0004(8)
C11 0.0850(16) 0.0675(12) 0.0685(13) -0.0119(11) -0.0133(12) -0.0035(12)
C13 0.1025(17) 0.0675(12) 0.0578(12) -0.0066(10) 0.0302(12) 0.0002(13)
C12 0.1043(19) 0.1071(19) 0.0869(18) -0.0121(16) -0.0371(17) 0.0047(19)

loop_
_atom_type_symbol
_atom_type_description
_atom_type_scat_dispersion_real
_atom_type_scat_dispersion_imag
_atom_type_scat_source
C C 0.0033 0.0016 'International Tables Vol C Tables 4.2.6.8 and 6.1.1.4'
H H 0.0000 0.0000 'International Tables Vol C Tables 4.2.6.8 and 6.1.1.4'
F F 0.0171 0.0103 'International Tables Vol C Tables 4.2.6.8 and 6.1.1.4'
N N 0.0061 0.0033 'International Tables Vol C Tables 4.2.6.8 and 6.1.1.4'
O O 0.0106 0.0060 'International Tables Vol C Tables 4.2.6.8 and 6.1.1.4'

loop_
_diffrn_radiation_wavelength
0.71073

loop_
_geom_angle_atom_site_label_1
_geom_angle_atom_site_label_2
_geom_angle_atom_site_label_3
_geom_angle
C5 N4 C8A 110.71(13)
C5 N4 C3 116.43(14)
C8A N4 C3 102.11(11)
O1A C1 C8A 108.47(13)
O1A C1 C2 113.16(14)
C8A C1 C2 104.25(12)
O1A C1 H1 109.3
C8A C1 H1 111.9
C2 C1 H1 109.8
C2 O2A H2A 109.5
C1 O1A H1A 109.5
N4 C3 C9 115.05(13)
N4 C3 C2 101.07(13)
C9 C3 C2 116.43(15)
N4 C3 H3 110.8
C9 C3 H3 104.4
C2 C3 H3 109.1
N4 C8A C8 109.27(13)
N4 C8A C1 103.85(12)
C8 C8A C1 119.20(15)
N4 C8A H8A 111.5
C8 C8A H8A 104.2
C1 C8A H8A 109.0
O2A C2 C3 113.85(13)
O2A C2 C1 112.17(14)
C3 C2 C1 104.13(13)
O2A C2 H2 109.6
C3 C2 H2 107.7
C1 C2 H2 109.1
F8B C8 F8A 104.90(16)
F8B C8 C8A 109.11(15)
F8A C8 C8A 109.26(15)
F8B C8 C7 110.86(16)
F8A C8 C7 107.91(16)
C8A C8 C7 114.35(16)
C3 C9 C10 111.73(15)
C3 C9 H9A 109.3
C10 C9 H9A 108.2
C3 C9 H9B 109.7
C10 C9 H9B 108.5
H9A C9 H9B 109.5
C5 C6 C7 113.18(15)
C5 C6 H6A 109.4
C7 C6 H6A 108.2
C5 C6 H6B 109.1
C7 C6 H6B 107.5
H6A C6 H6B 109.5
N4 C5 C6 109.44(16)
N4 C5 H5A 109.6
C6 C5 H5A 109.0
N4 C5 H5B 109.4
C6 C5 H5B 109.9
H5A C5 H5B 109.5
C8 C7 C13 112.79(17)
C8 C7 C6 108.62(15)
C13 C7 C6 111.5(2)
C8 C7 H7 108.5
C13 C7 H7 105.7
C6 C7 H7 109.6
C11 C10 C9 113.43(17)
C11 C10 H10A 107.3
C9 C10 H10A 109.0
C11 C10 H10B 108.2
C9 C10 H10B 109.4
H10A C10 H10B 109.5
C10 C11 C12 113.7(2)
C10 C11 H11A 108.6
C12 C11 H11A 106.7
C10 C11 H11B 109.4
C12 C11 H11B 108.9
H11A C11 H11B 109.5
C7 C13 H13A 110.3
C7 C13 H13B 109.2
H13A C13 H13B 109.5
C7 C13 H13C 108.8
H13A C13 H13C 109.5
H13B C13 H13C 109.5
C11 C12 H12A 109.9
C11 C12 H12B 110.4
H12A C12 H12B 109.5
C11 C12 H12C 108.2
H12A C12 H12C 109.5
H12B C12 H12C 109.5

loop_
_geom_bond_atom_site_label_1
_geom_bond_atom_site_label_2
_geom_bond_distance
N4 C5 1.457(2)
N4 C8A 1.4691(19)
N4 C3 1.484(2)
C1 O1A 1.4256(18)
C1 C8A 1.528(2)
C1 C2 1.538(2)
C1 H1 0.9600
O2A C2 1.422(2)
O2A H2A 0.8201
O1A H1A 0.8200
C3 C9 1.516(2)
C3 C2 1.534(2)
C3 H3 0.9602
F8A C8 1.383(2)
C8A C8 1.502(2)
C8A H8A 0.9600
F8B C8 1.377(2)
C2 H2 0.9601
C8 C7 1.510(3)
C9 C10 1.524(3)
C9 H9A 0.9599
C9 H9B 0.9600
C6 C5 1.522(3)
C6 C7 1.534(3)
C6 H6A 0.9601
C6 H6B 0.9600
C5 H5A 0.9600
C5 H5B 0.9600
C7 C13 1.527(3)
C7 H7 0.9602
C10 C11 1.501(3)
C10 H10A 0.9599
C10 H10B 0.9600
C11 C12 1.507(4)
C11 H11A 0.9600
C11 H11B 0.9600
C13 H13A 0.9599
C13 H13B 0.9601
C13 H13C 0.9600
C12 H12A 0.9600
C12 H12B 0.9601
C12 H12C 0.9600
